data_4105520
loop_
_publ_author_name
'Owen T. Summerscales'
'J. Oscar C. Jim\'enez-Halla'
'Gabriel Merino'
'Philip P. Power'

_publ_section_title
;
 Unusual Electrocyclic Rearrangements with Group 14 Element Compounds:
 Reversible Isomerization of a \p-Aromatic Digermyl Complex with
 Carbon-Carbon and Germanium-Germanium Multiple Bond Cleavage
;
_journal_name_full 'Journal of the American Chemical Society'
_journal_page_first 180
_journal_page_last 183
_journal_paper_doi 10.1021/ja107380p
_journal_volume 133
_journal_year 2011
_chemical_formula_sum 'C68 H82 Ge2'
_chemical_formula_weight 1044.52
_chemical_name_systematic
; 
 ? 
;
_space_group_IT_number 15
_symmetry_cell_setting monoclinic
_symmetry_space_group_name_Hall '-I 2ya'
_symmetry_space_group_name_H-M 'I 1 2/a 1'
_atom_sites_solution_hydrogens geom
_atom_sites_solution_primary direct
_atom_sites_solution_secondary difmap
_audit_creation_method SHELXL-97
_cell_angle_alpha 90.00
_cell_angle_beta 99.6860(10)
_cell_angle_gamma 90.00
_cell_formula_units_Z 4
_cell_length_a 19.3366(9)
_cell_length_b 11.8007(5)
_cell_length_c 25.3005(16)
_cell_measurement_reflns_used 9410
_cell_measurement_temperature 90(2)
_cell_measurement_theta_max 30.50
_cell_measurement_theta_min 2.46
_cell_volume 5690.9(5)
_computing_cell_refinement 'Bruker SAINT'
_computing_data_collection 'Bruker APEX2'
_computing_data_reduction 'Bruker SAINT'
_computing_molecular_graphics 'Bruker SHELXTL'
_computing_publication_material 'Bruker SHELXTL'
_computing_structure_refinement 'SHELXL-97 (Sheldrick, 2008)'
_computing_structure_solution 'SHELXS-97 (Sheldrick, 2008)'
_diffrn_ambient_temperature 90(2)
_diffrn_measured_fraction_theta_full 0.999
_diffrn_measured_fraction_theta_max 0.999
_diffrn_measurement_device_type 'Bruker APEX-II CCD'
_diffrn_measurement_method '\f and \w scans'
_diffrn_radiation_monochromator graphite
_diffrn_radiation_source 'fine-focus sealed tube'
_diffrn_radiation_type MoK\a
_diffrn_radiation_wavelength 0.71073
_diffrn_reflns_av_R_equivalents 0.0213
_diffrn_reflns_av_sigmaI/netI 0.0176
_diffrn_reflns_limit_h_max 25
_diffrn_reflns_limit_h_min -25
_diffrn_reflns_limit_k_max 15
_diffrn_reflns_limit_k_min -15
_diffrn_reflns_limit_l_max 32
_diffrn_reflns_limit_l_min -32
_diffrn_reflns_number 24126
_diffrn_reflns_theta_full 27.50
_diffrn_reflns_theta_max 27.50
_diffrn_reflns_theta_min 2.49
_exptl_absorpt_coefficient_mu 1.096
_exptl_absorpt_correction_T_max 0.9523
_exptl_absorpt_correction_T_min 0.9126
_exptl_absorpt_correction_type multi-scan
_exptl_absorpt_process_details sadabs
_exptl_crystal_colour Yellow
_exptl_crystal_density_diffrn 1.219
_exptl_crystal_description Block
_exptl_crystal_F_000 2216
_exptl_crystal_size_max 0.085
_exptl_crystal_size_mid 0.060
_exptl_crystal_size_min 0.045
_refine_diff_density_max 0.476
_refine_diff_density_min -0.237
_refine_diff_density_rms 0.051
_refine_ls_extinction_method none
_refine_ls_goodness_of_fit_ref 1.068
_refine_ls_hydrogen_treatment constr
_refine_ls_matrix_type full
_refine_ls_number_parameters 342
_refine_ls_number_reflns 6551
_refine_ls_number_restraints 18
_refine_ls_restrained_S_all 1.068
_refine_ls_R_factor_all 0.0339
_refine_ls_R_factor_gt 0.0297
_refine_ls_shift/su_max 0.001
_refine_ls_shift/su_mean 0.000
_refine_ls_structure_factor_coef Fsqd
_refine_ls_weighting_details 'calc w=1/[\s^2^(Fo^2^)+(0.0367P)^2^+6.2822P] where P=(Fo^2^+2Fc^2^)/3'
_refine_ls_weighting_scheme calc
_refine_ls_wR_factor_gt 0.0753
_refine_ls_wR_factor_ref 0.0768
_reflns_number_gt 5920
_reflns_number_total 6551
_reflns_threshold_expression >2sigma(I)
_cod_data_source_file ja107380p_si_002.cif
_cod_data_source_block ots12fmi
_cod_database_code 4105520

loop_
_symmetry_equiv_pos_as_xyz
'x, y, z'
'-x+1/2, y, -z'
'x+1/2, y+1/2, z+1/2'
'-x+1, y+1/2, -z+1/2'
'-x, -y, -z'
'x-1/2, -y, z'
'-x+1/2, -y+1/2, -z+1/2'
'x, -y+1/2, z+1/2'

loop_
_atom_site_label
_atom_site_type_symbol
_atom_site_fract_x
_atom_site_fract_y
_atom_site_fract_z
_atom_site_U_iso_or_equiv
_atom_site_adp_type
_atom_site_occupancy
_atom_site_symmetry_multiplicity
_atom_site_calc_flag
_atom_site_refinement_flags
_atom_site_disorder_assembly
_atom_site_disorder_group
Ge1 Ge 0.360156(9) 0.103380(14) 0.065272(6) 0.01807(6) Uani 0.95 1 d PU A 1
C1 C 0.25056(8) 0.19729(13) 0.02861(6) 0.0242(3) Uani 1 1 d . . 1
H1 H 0.2551 0.2710 0.0439 0.036 Uiso 1 1 calc R . 1
C2 C 0.24641(9) 0.11209(14) 0.06650(7) 0.0241(3) Uani 1 1 d . A 1
H2 H 0.2343 0.1404 0.1011 0.036 Uiso 1 1 calc R A 1
C3 C 0.26557(9) -0.00495(14) 0.06735(6) 0.0258(3) Uani 1 1 d . A 1
H3 H 0.2665 -0.0381 0.1038 0.039 Uiso 1 1 calc R A 1
C4 C 0.25789(10) -0.09246(14) 0.02696(7) 0.0298(4) Uani 1 1 d . . 1
H4 H 0.2657 -0.1664 0.0416 0.045 Uiso 1 1 calc R . 1
Ge2 Ge 0.2936(3) 0.1054(6) 0.0856(3) 0.0134(13) Uani 0.03 1 d PU A 2
Ge3 Ge 0.3167(7) 0.1055(10) 0.0777(5) 0.016(2) Uani 0.02 1 d PU A 3
C5 C 0.38752(8) 0.14947(13) 0.14350(6) 0.0196(3) Uani 1 1 d . . .
C6 C 0.38120(8) 0.26011(13) 0.16306(6) 0.0205(3) Uani 1 1 d . A .
C7 C 0.41213(8) 0.28668(14) 0.21569(6) 0.0235(3) Uani 1 1 d . . .
H7 H 0.4075 0.3611 0.2290 0.028 Uiso 1 1 calc R A .
C8 C 0.44933(8) 0.20587(14) 0.24865(6) 0.0249(3) Uani 1 1 d . A .
H8 H 0.4693 0.2246 0.2845 0.030 Uiso 1 1 calc R . .
C9 C 0.45739(8) 0.09740(14) 0.22925(6) 0.0229(3) Uani 1 1 d . . .
H9 H 0.4835 0.0424 0.2517 0.027 Uiso 1 1 calc R A .
C10 C 0.42723(8) 0.06902(13) 0.17685(6) 0.0200(3) Uani 1 1 d . A .
C11 C 0.34634(9) 0.35468(13) 0.12840(6) 0.0228(3) Uani 1 1 d . . .
C12 C 0.38124(10) 0.40374(13) 0.08921(6) 0.0278(4) Uani 1 1 d . A .
C13 C 0.34989(11) 0.49612(15) 0.05986(7) 0.0349(4) Uani 1 1 d . . .
H13 H 0.3725 0.5294 0.0331 0.042 Uiso 1 1 calc R A .
C14 C 0.28692(11) 0.53982(15) 0.06900(7) 0.0373(4) Uani 1 1 d . A .
H14 H 0.2672 0.6040 0.0493 0.045 Uiso 1 1 calc R . .
C15 C 0.25252(10) 0.49078(14) 0.10657(7) 0.0331(4) Uani 1 1 d . . .
H15 H 0.2089 0.5211 0.1123 0.040 Uiso 1 1 calc R A .
C16 C 0.28093(9) 0.39663(13) 0.13659(6) 0.0265(3) Uani 1 1 d . A .
C17 C 0.45194(10) 0.36093(15) 0.07931(7) 0.0319(4) Uani 1 1 d . . .
H17 H 0.4575 0.2822 0.0940 0.038 Uiso 1 1 calc R A .
C18 C 0.45783(13) 0.3538(2) 0.01980(8) 0.0490(5) Uani 1 1 d . A .
H18A H 0.4189 0.3087 0.0008 0.074 Uiso 1 1 calc R . .
H18B H 0.5024 0.3179 0.0160 0.074 Uiso 1 1 calc R . .
H18C H 0.4560 0.4303 0.0045 0.074 Uiso 1 1 calc R . .
C19 C 0.51218(11) 0.43161(18) 0.10999(9) 0.0429(5) Uani 1 1 d . A .
H19A H 0.5571 0.3982 0.1053 0.064 Uiso 1 1 calc R . .
H19B H 0.5087 0.4325 0.1482 0.064 Uiso 1 1 calc R . .
H19C H 0.5092 0.5093 0.0961 0.064 Uiso 1 1 calc R . .
C20 C 0.23909(9) 0.34310(14) 0.17580(7) 0.0282(3) Uani 1 1 d . . .
H20 H 0.2613 0.2685 0.1871 0.034 Uiso 1 1 calc R A .
C21 C 0.16251(10) 0.32021(18) 0.14999(8) 0.0368(4) Uani 1 1 d . A .
H21A H 0.1367 0.3920 0.1453 0.055 Uiso 1 1 calc R . .
H21B H 0.1406 0.2700 0.1733 0.055 Uiso 1 1 calc R . .
H21C H 0.1614 0.2840 0.1150 0.055 Uiso 1 1 calc R . .
C22 C 0.24111(11) 0.41558(17) 0.22632(7) 0.0374(4) Uani 1 1 d . A .
H22A H 0.2893 0.4188 0.2460 0.056 Uiso 1 1 calc R . .
H22B H 0.2104 0.3819 0.2492 0.056 Uiso 1 1 calc R . .
H22C H 0.2249 0.4924 0.2161 0.056 Uiso 1 1 calc R . .
C23 C 0.44171(8) -0.04342(13) 0.15285(6) 0.0206(3) Uani 1 1 d . . .
C24 C 0.40078(8) -0.14016(13) 0.15905(6) 0.0213(3) Uani 1 1 d . A .
C25 C 0.41237(9) -0.23866(14) 0.13133(6) 0.0259(3) Uani 1 1 d . . .
H25 H 0.3850 -0.3043 0.1349 0.031 Uiso 1 1 calc R A .
C26 C 0.46323(9) -0.24215(15) 0.09869(7) 0.0303(4) Uani 1 1 d . A .
H26 H 0.4694 -0.3092 0.0792 0.036 Uiso 1 1 calc R . .
C27 C 0.50503(9) -0.14878(15) 0.09430(7) 0.0289(3) Uani 1 1 d . . .
H27 H 0.5406 -0.1530 0.0727 0.035 Uiso 1 1 calc R A .
C28 C 0.49546(8) -0.04830(14) 0.12128(6) 0.0240(3) Uani 1 1 d . A .
C29 C 0.34666(8) -0.13923(14) 0.19631(6) 0.0233(3) Uani 1 1 d . . .
H29 H 0.3278 -0.0604 0.1969 0.028 Uiso 1 1 calc R A .
C30 C 0.28456(9) -0.21924(15) 0.17947(7) 0.0299(4) Uani 1 1 d . A .
H30A H 0.2653 -0.2071 0.1415 0.045 Uiso 1 1 calc R . .
H30B H 0.2482 -0.2040 0.2012 0.045 Uiso 1 1 calc R . .
H30C H 0.3004 -0.2979 0.1849 0.045 Uiso 1 1 calc R . .
C31 C 0.38158(9) -0.16969(16) 0.25377(7) 0.0311(4) Uani 1 1 d . A .
H31A H 0.4001 -0.2470 0.2544 0.047 Uiso 1 1 calc R . .
H31B H 0.3468 -0.1647 0.2777 0.047 Uiso 1 1 calc R . .
H31C H 0.4200 -0.1167 0.2658 0.047 Uiso 1 1 calc R . .
C32 C 0.54543(9) 0.05029(15) 0.11885(7) 0.0287(3) Uani 1 1 d . . .
H32 H 0.5222 0.1203 0.1296 0.034 Uiso 1 1 calc R A .
C33 C 0.56391(11) 0.0712(2) 0.06326(8) 0.0409(5) Uani 1 1 d . A .
H33A H 0.5905 0.0065 0.0530 0.061 Uiso 1 1 calc R . .
H33B H 0.5924 0.1401 0.0640 0.061 Uiso 1 1 calc R . .
H33C H 0.5207 0.0804 0.0372 0.061 Uiso 1 1 calc R . .
C34 C 0.61221(10) 0.03081(18) 0.16021(8) 0.0379(4) Uani 1 1 d . A .
H34A H 0.6000 0.0267 0.1962 0.057 Uiso 1 1 calc R . .
H34B H 0.6449 0.0937 0.1586 0.057 Uiso 1 1 calc R . .
H34C H 0.6344 -0.0404 0.1522 0.057 Uiso 1 1 calc R . .

loop_
_atom_site_aniso_label
_atom_site_aniso_U_11
_atom_site_aniso_U_22
_atom_site_aniso_U_33
_atom_site_aniso_U_23
_atom_site_aniso_U_13
_atom_site_aniso_U_12
Ge1 0.02086(11) 0.01717(9) 0.01497(9) -0.00132(6) -0.00052(7) -0.00063(6)
C1 0.0276(8) 0.0183(7) 0.0241(8) -0.0027(6) -0.0034(6) 0.0007(6)
C2 0.0242(9) 0.0261(8) 0.0216(7) -0.0019(6) 0.0021(7) -0.0004(6)
C3 0.0301(8) 0.0234(8) 0.0216(7) 0.0043(6) -0.0023(6) -0.0037(6)
C4 0.0378(9) 0.0173(8) 0.0305(9) 0.0033(6) -0.0051(7) -0.0017(6)
Ge2 0.001(3) 0.017(2) 0.022(3) -0.001(2) 0.000(3) -0.002(3)
Ge3 0.012(5) 0.020(4) 0.022(4) -0.002(3) 0.020(4) 0.002(4)
C5 0.0219(7) 0.0190(7) 0.0171(7) -0.0007(5) 0.0011(5) -0.0036(6)
C6 0.0238(7) 0.0182(7) 0.0193(7) -0.0004(6) 0.0030(6) -0.0041(6)
C7 0.0278(8) 0.0222(8) 0.0202(7) -0.0047(6) 0.0032(6) -0.0058(6)
C8 0.0247(7) 0.0309(9) 0.0177(7) -0.0030(6) -0.0003(6) -0.0058(6)
C9 0.0214(7) 0.0269(8) 0.0188(7) 0.0023(6) -0.0011(6) -0.0023(6)
C10 0.0204(7) 0.0199(7) 0.0194(7) 0.0002(6) 0.0024(5) -0.0035(6)
C11 0.0348(8) 0.0148(7) 0.0169(7) -0.0032(5) -0.0013(6) -0.0042(6)
C12 0.0438(10) 0.0177(7) 0.0203(7) -0.0026(6) 0.0004(7) -0.0089(7)
C13 0.0590(12) 0.0206(8) 0.0234(8) 0.0018(6) 0.0020(8) -0.0080(8)
C14 0.0614(12) 0.0194(8) 0.0262(8) 0.0028(7) -0.0071(8) 0.0011(8)
C15 0.0465(10) 0.0207(8) 0.0286(9) -0.0044(7) -0.0041(7) 0.0041(7)
C16 0.0375(9) 0.0182(7) 0.0213(7) -0.0044(6) -0.0022(6) -0.0002(6)
C17 0.0469(10) 0.0221(8) 0.0280(8) 0.0015(7) 0.0104(7) -0.0091(7)
C18 0.0611(14) 0.0553(13) 0.0344(10) -0.0028(10) 0.0187(10) -0.0163(11)
C19 0.0440(11) 0.0381(11) 0.0434(11) 0.0009(9) -0.0019(9) -0.0024(9)
C20 0.0332(9) 0.0219(8) 0.0288(8) -0.0014(6) 0.0031(7) 0.0057(7)
C21 0.0324(9) 0.0385(10) 0.0392(10) -0.0063(8) 0.0051(8) 0.0038(8)
C22 0.0462(11) 0.0379(10) 0.0278(9) -0.0053(8) 0.0052(8) 0.0045(8)
C23 0.0211(7) 0.0206(7) 0.0181(7) 0.0020(6) -0.0025(5) 0.0018(6)
C24 0.0220(7) 0.0204(7) 0.0198(7) 0.0027(6) -0.0019(6) 0.0026(6)
C25 0.0296(8) 0.0201(8) 0.0260(8) 0.0006(6) -0.0010(6) 0.0011(6)
C26 0.0377(9) 0.0246(8) 0.0278(8) -0.0030(7) 0.0028(7) 0.0070(7)
C27 0.0289(8) 0.0327(9) 0.0253(8) 0.0012(7) 0.0053(6) 0.0065(7)
C28 0.0225(7) 0.0265(8) 0.0215(7) 0.0039(6) -0.0007(6) 0.0017(6)
C29 0.0248(7) 0.0200(7) 0.0243(8) 0.0024(6) 0.0015(6) 0.0002(6)
C30 0.0302(8) 0.0258(8) 0.0330(9) 0.0048(7) 0.0034(7) -0.0043(7)
C31 0.0321(9) 0.0368(10) 0.0239(8) 0.0064(7) 0.0034(7) -0.0007(7)
C32 0.0245(8) 0.0319(9) 0.0300(8) 0.0022(7) 0.0056(6) -0.0007(7)
C33 0.0363(10) 0.0525(12) 0.0349(10) 0.0073(9) 0.0084(8) -0.0090(9)
C34 0.0287(9) 0.0439(11) 0.0389(10) -0.0002(8) -0.0007(8) -0.0057(8)

loop_
_atom_type_symbol
_atom_type_description
_atom_type_scat_dispersion_real
_atom_type_scat_dispersion_imag
_atom_type_scat_source
C C 0.0033 0.0016 'International Tables Vol C Tables 4.2.6.8 and 6.1.1.4'
H H 0.0000 0.0000 'International Tables Vol C Tables 4.2.6.8 and 6.1.1.4'
Ge Ge 0.1547 1.8001 'International Tables Vol C Tables 4.2.6.8 and 6.1.1.4'

loop_
_geom_angle_atom_site_label_1
_geom_angle_atom_site_label_2
_geom_angle_atom_site_label_3
_geom_angle
_geom_angle_site_symmetry_1
_geom_angle_site_symmetry_3
C5 Ge1 C2 94.05(6) . .
C5 Ge1 C3 102.10(6) . .
C2 Ge1 C3 37.49(6) . .
C5 Ge1 C1 108.44(6) . .
C2 Ge1 C1 34.71(6) . .
C3 Ge1 C1 66.82(6) . .
C2 C1 C1 133.87(9) . 2
C2 C1 Ge1 63.80(9) . .
C1 C1 Ge1 104.32(13) 2 .
C2 C1 H1 113.1 . .
C1 C1 H1 113.1 2 .
Ge1 C1 H1 104.3 . .
C1 C2 C3 131.26(15) . .
C1 C2 Ge1 81.49(10) . .
C3 C2 Ge1 72.48(10) . .
C1 C2 H2 114.1 . .
C3 C2 H2 114.1 . .
Ge1 C2 H2 114.1 . .
C2 C3 C4 133.28(15) . .
C2 C3 Ge1 70.04(9) . .
C4 C3 Ge1 112.28(12) . .
C2 C3 H3 110.9 . .
C4 C3 H3 110.9 . .
Ge1 C3 H3 110.9 . .
C4 C4 C3 134.11(9) 2 .
C4 C4 H4 112.9 2 .
C3 C4 H4 112.9 . .
C10 C5 C6 118.99(13) . .
C10 C5 Ge1 115.39(11) . .
C6 C5 Ge1 124.45(11) . .
C10 C5 Ge3 122.8(4) . .
C6 C5 Ge3 115.9(4) . .
Ge1 C5 Ge3 26.9(3) . .
C10 C5 Ge2 123.1(2) . .
C6 C5 Ge2 110.1(2) . .
Ge1 C5 Ge2 40.2(2) . .
Ge3 C5 Ge2 13.4(2) . .
C7 C6 C5 119.55(14) . .
C7 C6 C11 117.73(13) . .
C5 C6 C11 122.59(13) . .
C8 C7 C6 120.90(15) . .
C8 C7 H7 119.5 . .
C6 C7 H7 119.5 . .
C7 C8 C9 119.95(14) . .
C7 C8 H8 120.0 . .
C9 C8 H8 120.0 . .
C8 C9 C10 120.18(14) . .
C8 C9 H9 119.9 . .
C10 C9 H9 119.9 . .
C9 C10 C5 120.37(14) . .
C9 C10 C23 121.21(14) . .
C5 C10 C23 118.17(13) . .
C16 C11 C12 120.44(15) . .
C16 C11 C6 120.03(14) . .
C12 C11 C6 119.48(15) . .
C13 C12 C11 118.44(17) . .
C13 C12 C17 119.60(16) . .
C11 C12 C17 121.94(15) . .
C14 C13 C12 121.27(17) . .
C14 C13 H13 119.4 . .
C12 C13 H13 119.4 . .
C15 C14 C13 120.15(17) . .
C15 C14 H14 119.9 . .
C13 C14 H14 119.9 . .
C14 C15 C16 121.05(18) . .
C14 C15 H15 119.5 . .
C16 C15 H15 119.5 . .
C15 C16 C11 118.58(16) . .
C15 C16 C20 118.65(16) . .
C11 C16 C20 122.76(14) . .
C12 C17 C18 113.50(17) . .
C12 C17 C19 111.35(15) . .
C18 C17 C19 110.60(16) . .
C12 C17 H17 107.0 . .
C18 C17 H17 107.0 . .
C19 C17 H17 107.0 . .
C17 C18 H18A 109.5 . .
C17 C18 H18B 109.5 . .
H18A C18 H18B 109.5 . .
C17 C18 H18C 109.5 . .
H18A C18 H18C 109.5 . .
H18B C18 H18C 109.5 . .
C17 C19 H19A 109.5 . .
C17 C19 H19B 109.5 . .
H19A C19 H19B 109.5 . .
C17 C19 H19C 109.5 . .
H19A C19 H19C 109.5 . .
H19B C19 H19C 109.5 . .
C16 C20 C22 111.76(15) . .
C16 C20 C21 112.09(14) . .
C22 C20 C21 109.85(15) . .
C16 C20 H20 107.6 . .
C22 C20 H20 107.6 . .
C21 C20 H20 107.6 . .
C20 C21 H21A 109.5 . .
C20 C21 H21B 109.5 . .
H21A C21 H21B 109.5 . .
C20 C21 H21C 109.5 . .
H21A C21 H21C 109.5 . .
H21B C21 H21C 109.5 . .
C20 C22 H22A 109.5 . .
C20 C22 H22B 109.5 . .
H22A C22 H22B 109.5 . .
C20 C22 H22C 109.5 . .
H22A C22 H22C 109.5 . .
H22B C22 H22C 109.5 . .
C24 C23 C28 120.56(14) . .
C24 C23 C10 121.46(14) . .
C28 C23 C10 117.91(14) . .
C25 C24 C23 118.49(15) . .
C25 C24 C29 120.19(14) . .
C23 C24 C29 121.29(14) . .
C26 C25 C24 120.94(16) . .
C26 C25 H25 119.5 . .
C24 C25 H25 119.5 . .
C27 C26 C25 120.46(16) . .
C27 C26 H26 119.8 . .
C25 C26 H26 119.8 . .
C26 C27 C28 120.70(16) . .
C26 C27 H27 119.6 . .
C28 C27 H27 119.6 . .
C27 C28 C23 118.76(15) . .
C27 C28 C32 119.53(15) . .
C23 C28 C32 121.60(15) . .
C24 C29 C30 114.34(14) . .
C24 C29 C31 110.20(13) . .
C30 C29 C31 108.54(14) . .
C24 C29 H29 107.9 . .
C30 C29 H29 107.9 . .
C31 C29 H29 107.9 . .
C29 C30 H30A 109.5 . .
C29 C30 H30B 109.5 . .
H30A C30 H30B 109.5 . .
C29 C30 H30C 109.5 . .
H30A C30 H30C 109.5 . .
H30B C30 H30C 109.5 . .
C29 C31 H31A 109.5 . .
C29 C31 H31B 109.5 . .
H31A C31 H31B 109.5 . .
C29 C31 H31C 109.5 . .
H31A C31 H31C 109.5 . .
H31B C31 H31C 109.5 . .
C28 C32 C33 114.16(15) . .
C28 C32 C34 108.96(14) . .
C33 C32 C34 110.56(15) . .
C28 C32 H32 107.6 . .
C33 C32 H32 107.6 . .
C34 C32 H32 107.6 . .
C32 C33 H33A 109.5 . .
C32 C33 H33B 109.5 . .
H33A C33 H33B 109.5 . .
C32 C33 H33C 109.5 . .
H33A C33 H33C 109.5 . .
H33B C33 H33C 109.5 . .
C32 C34 H34A 109.5 . .
C32 C34 H34B 109.5 . .
H34A C34 H34B 109.5 . .
C32 C34 H34C 109.5 . .
H34A C34 H34C 109.5 . .
H34B C34 H34C 109.5 . .

loop_
_geom_bond_atom_site_label_1
_geom_bond_atom_site_label_2
_geom_bond_distance
_geom_bond_site_symmetry_2
Ge1 C5 2.0348(14) .
Ge1 C2 2.2072(17) .
Ge1 C3 2.2393(16) .
Ge1 C1 2.4327(15) .
C1 C2 1.401(2) .
C1 C1 1.444(3) 2
C1 H1 0.9500 .
C2 C3 1.429(2) .
C2 H2 1.0000 .
C3 C4 1.443(2) .
C3 H3 1.0000 .
C4 C4 1.347(3) 2
C4 H4 0.9500 .
Ge2 C5 2.195(6) .
Ge3 C5 2.037(14) .
C5 C10 1.409(2) .
C5 C6 1.409(2) .
C6 C7 1.400(2) .
C6 C11 1.507(2) .
C7 C8 1.386(2) .
C7 H7 0.9500 .
C8 C9 1.389(2) .
C8 H8 0.9500 .
C9 C10 1.396(2) .
C9 H9 0.9500 .
C10 C23 1.505(2) .
C11 C16 1.406(2) .
C11 C12 1.414(2) .
C12 C13 1.399(2) .
C12 C17 1.517(3) .
C13 C14 1.377(3) .
C13 H13 0.9500 .
C14 C15 1.376(3) .
C14 H14 0.9500 .
C15 C16 1.405(2) .
C15 H15 0.9500 .
C16 C20 1.519(2) .
C17 C18 1.531(3) .
C17 C19 1.533(3) .
C17 H17 1.0000 .
C18 H18A 0.9800 .
C18 H18B 0.9800 .
C18 H18C 0.9800 .
C19 H19A 0.9800 .
C19 H19B 0.9800 .
C19 H19C 0.9800 .
C20 C22 1.533(2) .
C20 C21 1.538(2) .
C20 H20 1.0000 .
C21 H21A 0.9800 .
C21 H21B 0.9800 .
C21 H21C 0.9800 .
C22 H22A 0.9800 .
C22 H22B 0.9800 .
C22 H22C 0.9800 .
C23 C24 1.413(2) .
C23 C28 1.415(2) .
C24 C25 1.395(2) .
C24 C29 1.522(2) .
C25 C26 1.387(2) .
C25 H25 0.9500 .
C26 C27 1.382(3) .
C26 H26 0.9500 .
C27 C28 1.396(2) .
C27 H27 0.9500 .
C28 C32 1.520(2) .
C29 C30 1.531(2) .
C29 C31 1.539(2) .
C29 H29 1.0000 .
C30 H30A 0.9800 .
C30 H30B 0.9800 .
C30 H30C 0.9800 .
C31 H31A 0.9800 .
C31 H31B 0.9800 .
C31 H31C 0.9800 .
C32 C33 1.528(2) .
C32 C34 1.536(2) .
C32 H32 1.0000 .
C33 H33A 0.9800 .
C33 H33B 0.9800 .
C33 H33C 0.9800 .
C34 H34A 0.9800 .
C34 H34B 0.9800 .
C34 H34C 0.9800 .

loop_
_geom_torsion_atom_site_label_1
_geom_torsion_atom_site_label_2
_geom_torsion_atom_site_label_3
_geom_torsion_atom_site_label_4
_geom_torsion
_geom_torsion_site_symmetry_1
_geom_torsion_site_symmetry_4
C5 Ge1 C1 C2 -69.46(10) . .
C3 Ge1 C1 C2 26.13(10) . .
C5 Ge1 C1 C1 158.35(7) . 2
C2 Ge1 C1 C1 -132.18(12) . 2
C3 Ge1 C1 C1 -106.05(8) . 2
C1 C1 C2 C3 27.2(4) 2 .
Ge1 C1 C2 C3 -57.56(17) . .
C1 C1 C2 Ge1 84.8(2) 2 .
C5 Ge1 C2 C1 117.05(10) . .
C3 Ge1 C2 C1 -138.30(14) . .
C5 Ge1 C2 C3 -104.65(10) . .
C1 Ge1 C2 C3 138.30(14) . .
C1 C2 C3 C4 -41.2(3) . .
Ge1 C2 C3 C4 -102.2(2) . .
C1 C2 C3 Ge1 61.08(18) . .
C5 Ge1 C3 C2 80.75(10) . .
C1 Ge1 C3 C2 -24.33(9) . .
C5 Ge1 C3 C4 -149.51(11) . .
C2 Ge1 C3 C4 129.75(16) . .
C1 Ge1 C3 C4 105.41(12) . .
C2 C3 C4 C4 14.3(4) . 2
Ge1 C3 C4 C4 -68.7(3) . 2
C2 Ge1 C5 C10 118.98(12) . .
C3 Ge1 C5 C10 81.96(12) . .
C1 Ge1 C5 C10 151.29(11) . .
C2 Ge1 C5 C6 -73.51(13) . .
C3 Ge1 C5 C6 -110.53(13) . .
C1 Ge1 C5 C6 -41.19(14) . .
C2 Ge1 C5 Ge3 6.0(8) . .
C3 Ge1 C5 Ge3 -31.0(8) . .
C1 Ge1 C5 Ge3 38.4(8) . .
C2 Ge1 C5 Ge2 6.9(3) . .
C3 Ge1 C5 Ge2 -30.1(3) . .
C1 Ge1 C5 Ge2 39.2(3) . .
C10 C5 C6 C7 -2.4(2) . .
Ge1 C5 C6 C7 -169.47(11) . .
Ge3 C5 C6 C7 160.9(4) . .
Ge2 C5 C6 C7 147.8(2) . .
C10 C5 C6 C11 173.39(14) . .
Ge1 C5 C6 C11 6.3(2) . .
Ge3 C5 C6 C11 -23.3(4) . .
Ge2 C5 C6 C11 -36.4(3) . .
C5 C6 C7 C8 0.5(2) . .
C11 C6 C7 C8 -175.46(15) . .
C6 C7 C8 C9 1.2(2) . .
C7 C8 C9 C10 -0.9(2) . .
C8 C9 C10 C5 -1.0(2) . .
C8 C9 C10 C23 173.17(14) . .
C6 C5 C10 C9 2.6(2) . .
Ge1 C5 C10 C9 170.85(11) . .
Ge3 C5 C10 C9 -159.5(4) . .
Ge2 C5 C10 C9 -143.5(3) . .
C6 C5 C10 C23 -171.70(13) . .
Ge1 C5 C10 C23 -3.46(18) . .
Ge3 C5 C10 C23 26.2(4) . .
Ge2 C5 C10 C23 42.2(3) . .
C7 C6 C11 C16 -74.79(19) . .
C5 C6 C11 C16 109.37(17) . .
C7 C6 C11 C12 102.62(17) . .
C5 C6 C11 C12 -73.2(2) . .
C16 C11 C12 C13 1.4(2) . .
C6 C11 C12 C13 -175.99(14) . .
C16 C11 C12 C17 179.87(14) . .
C6 C11 C12 C17 2.5(2) . .
C11 C12 C13 C14 0.8(2) . .
C17 C12 C13 C14 -177.74(16) . .
C12 C13 C14 C15 -1.8(3) . .
C13 C14 C15 C16 0.7(3) . .
C14 C15 C16 C11 1.4(2) . .
C14 C15 C16 C20 -177.46(15) . .
C12 C11 C16 C15 -2.5(2) . .
C6 C11 C16 C15 174.92(14) . .
C12 C11 C16 C20 176.37(14) . .
C6 C11 C16 C20 -6.2(2) . .
C13 C12 C17 C18 -43.4(2) . .
C11 C12 C17 C18 138.12(17) . .
C13 C12 C17 C19 82.2(2) . .
C11 C12 C17 C19 -96.28(19) . .
C15 C16 C20 C22 -74.68(19) . .
C11 C16 C20 C22 106.48(18) . .
C15 C16 C20 C21 49.1(2) . .
C11 C16 C20 C21 -129.70(16) . .
C9 C10 C23 C24 87.66(18) . .
C5 C10 C23 C24 -98.08(17) . .
C9 C10 C23 C28 -95.64(18) . .
C5 C10 C23 C28 78.63(18) . .
C28 C23 C24 C25 -3.0(2) . .
C10 C23 C24 C25 173.60(13) . .
C28 C23 C24 C29 175.13(13) . .
C10 C23 C24 C29 -8.2(2) . .
C23 C24 C25 C26 0.5(2) . .
C29 C24 C25 C26 -177.70(14) . .
C24 C25 C26 C27 2.0(2) . .
C25 C26 C27 C28 -2.0(3) . .
C26 C27 C28 C23 -0.6(2) . .
C26 C27 C28 C32 175.76(15) . .
C24 C23 C28 C27 3.1(2) . .
C10 C23 C28 C27 -173.66(14) . .
C24 C23 C28 C32 -173.18(14) . .
C10 C23 C28 C32 10.1(2) . .
C25 C24 C29 C30 -30.8(2) . .
C23 C24 C29 C30 151.06(14) . .
C25 C24 C29 C31 91.74(17) . .
C23 C24 C29 C31 -86.38(17) . .
C27 C28 C32 C33 42.5(2) . .
C23 C28 C32 C33 -141.28(16) . .
C27 C28 C32 C34 -81.64(19) . .
C23 C28 C32 C34 94.59(18) . .
